data_4074076
loop_
_publ_author_name
'Beweries, Torsten'
'Burlakov, Vladimir V.'
'Peitz, Stephan'
'Bach, Marc A.'
'Arndt, Perdita'
'Baumann, Wolfgang'
'Spannenberg, Anke'
'Rosenthal, Uwe'

_publ_section_title
;
 Reactions of Decamethylhafnocene with 1,3-Butadiynes: Formation of
 Hafnacyclocumulenes and C&#x2212;H Activation at
 Pentamethylcyclopentadienyl Ligands
;
_journal_issue 27
_journal_name_full Organometallics
_journal_page_first 6827
_journal_paper_doi 10.1021/om700911a
_journal_volume 26
_journal_year 2007
_chemical_formula_sum 'C42 H66 Hf N2'
_chemical_formula_weight 777.46
_chemical_name_systematic
; 
 ? 
;
_space_group_IT_number 2
_symmetry_cell_setting triclinic
_symmetry_space_group_name_Hall '-P 1'
_symmetry_space_group_name_H-M 'P -1'
_atom_sites_solution_hydrogens geom
_atom_sites_solution_primary direct
_atom_sites_solution_secondary difmap
_audit_creation_method SHELXL-97
_cell_angle_alpha 64.457(4)
_cell_angle_beta 80.109(4)
_cell_angle_gamma 66.716(4)
_cell_formula_units_Z 2
_cell_length_a 11.4937(6)
_cell_length_b 13.1411(6)
_cell_length_c 15.2373(8)
_cell_measurement_reflns_used all
_cell_measurement_temperature 200(2)
_cell_volume 1907.38(19)
_computing_data_collection STOE-X-AREA
_computing_molecular_graphics XP
_computing_structure_refinement 'SHELXL-97 (Sheldrick, 1997)'
_computing_structure_solution 'SHELXS-97 (Sheldrick, 1990)'
_diffrn_ambient_temperature 200(2)
_diffrn_measured_fraction_theta_full 1.000
_diffrn_measured_fraction_theta_max 1.000
_diffrn_measurement_device_type 'STOE-IPDS II'
_diffrn_radiation_monochromator graphite
_diffrn_radiation_source 'fine-focus sealed tube'
_diffrn_radiation_type MoK\a
_diffrn_radiation_wavelength 0.71073
_diffrn_reflns_av_R_equivalents 0.0398
_diffrn_reflns_av_sigmaI/netI 0.0293
_diffrn_reflns_limit_h_max 14
_diffrn_reflns_limit_h_min -14
_diffrn_reflns_limit_k_max 16
_diffrn_reflns_limit_k_min -15
_diffrn_reflns_limit_l_max 18
_diffrn_reflns_limit_l_min -18
_diffrn_reflns_number 27242
_diffrn_reflns_theta_full 26.00
_diffrn_reflns_theta_max 26.00
_diffrn_reflns_theta_min 1.84
_exptl_absorpt_coefficient_mu 2.764
_exptl_absorpt_correction_T_max 0.5892
_exptl_absorpt_correction_T_min 0.4178
_exptl_absorpt_correction_type numerical
_exptl_crystal_colour yellow
_exptl_crystal_density_diffrn 1.354
_exptl_crystal_density_method 'not measured'
_exptl_crystal_description prism
_exptl_crystal_F_000 808
_exptl_crystal_size_max 0.40
_exptl_crystal_size_mid 0.35
_exptl_crystal_size_min 0.30
_refine_diff_density_max 0.395
_refine_diff_density_min -0.786
_refine_diff_density_rms 0.061
_refine_ls_extinction_method none
_refine_ls_goodness_of_fit_ref 0.979
_refine_ls_hydrogen_treatment mixed
_refine_ls_matrix_type full
_refine_ls_number_parameters 406
_refine_ls_number_reflns 7508
_refine_ls_number_restraints 0
_refine_ls_restrained_S_all 0.979
_refine_ls_R_factor_all 0.0206
_refine_ls_R_factor_gt 0.0170
_refine_ls_shift/su_max 0.004
_refine_ls_shift/su_mean 0.000
_refine_ls_structure_factor_coef Fsqd
_refine_ls_weighting_details 'calc w=1/[\s^2^(Fo^2^)+(0.0240P)^2^+0.0000P] where P=(Fo^2^+2Fc^2^)/3'
_refine_ls_weighting_scheme calc
_refine_ls_wR_factor_gt 0.0403
_refine_ls_wR_factor_ref 0.0409
_reflns_number_gt 6861
_reflns_number_total 7508
_reflns_threshold_expression >2sigma(I)
_cod_data_source_file om700911a-file003.cif
_cod_data_source_block ks634
_cod_original_cell_volume 1907.38(17)
_cod_original_sg_symbol_H-M P-1
_cod_database_code 4074076

loop_
_symmetry_equiv_pos_as_xyz
'x, y, z'
'-x, -y, -z'

loop_
_atom_site_label
_atom_site_type_symbol
_atom_site_fract_x
_atom_site_fract_y
_atom_site_fract_z
_atom_site_U_iso_or_equiv
_atom_site_adp_type
_atom_site_occupancy
_atom_site_symmetry_multiplicity
_atom_site_calc_flag
_atom_site_refinement_flags
C1 C 0.9049(2) 0.26515(19) 0.65364(15) 0.0232(4) Uani 1 1 d .
H1A H 0.9178 0.3134 0.6844 0.028 Uiso 1 1 calc R
C2 C 0.8431(2) 0.18015(19) 0.73490(14) 0.0219(4) Uani 1 1 d .
C3 C 0.8964(2) 0.0630(2) 0.76661(15) 0.0249(5) Uani 1 1 d .
C4 C 0.9573(2) -0.0560(2) 0.80707(16) 0.0289(5) Uani 1 1 d .
H4A H 1.0110 -0.0831 0.8598 0.035 Uiso 1 1 calc R
C5 C 0.9547(2) -0.1555(2) 0.78256(17) 0.0301(5) Uani 1 1 d .
C6 C 0.8705(3) -0.1060(2) 0.69507(19) 0.0397(6) Uani 1 1 d .
H6A H 0.7836 -0.0610 0.7090 0.060 Uiso 1 1 calc R
H6B H 0.8715 -0.1733 0.6823 0.060 Uiso 1 1 calc R
H6C H 0.9025 -0.0520 0.6379 0.060 Uiso 1 1 calc R
C7 C 1.0901(3) -0.2258(3) 0.7598(3) 0.0562(8) Uani 1 1 d .
H7A H 1.1224 -0.1711 0.7036 0.084 Uiso 1 1 calc R
H7B H 1.0900 -0.2914 0.7452 0.084 Uiso 1 1 calc R
H7C H 1.1444 -0.2598 0.8163 0.084 Uiso 1 1 calc R
C8 C 0.9051(3) -0.2421(2) 0.8703(2) 0.0463(7) Uani 1 1 d .
H8A H 0.8183 -0.1980 0.8850 0.069 Uiso 1 1 calc R
H8B H 0.9594 -0.2759 0.9267 0.069 Uiso 1 1 calc R
H8C H 0.9060 -0.3078 0.8553 0.069 Uiso 1 1 calc R
C9 C 1.0385(2) 0.2109(2) 0.61147(17) 0.0298(5) Uani 1 1 d .
C10 C 1.0765(3) 0.3165(2) 0.5354(2) 0.0443(7) Uani 1 1 d .
H10A H 1.1597 0.2843 0.5081 0.066 Uiso 1 1 calc R
H10B H 1.0807 0.3665 0.5665 0.066 Uiso 1 1 calc R
H10C H 1.0135 0.3659 0.4832 0.066 Uiso 1 1 calc R
C11 C 1.0402(3) 0.1298(2) 0.56258(19) 0.0397(6) Uani 1 1 d .
H11A H 1.1256 0.0983 0.5381 0.060 Uiso 1 1 calc R
H11B H 0.9801 0.1771 0.5084 0.060 Uiso 1 1 calc R
H11C H 1.0161 0.0622 0.6101 0.060 Uiso 1 1 calc R
C12 C 1.1388(2) 0.1392(2) 0.69158(19) 0.0382(6) Uani 1 1 d .
H12A H 1.2213 0.1053 0.6643 0.057 Uiso 1 1 calc R
H12B H 1.1157 0.0733 0.7432 0.057 Uiso 1 1 calc R
H12C H 1.1436 0.1929 0.7186 0.057 Uiso 1 1 calc R
C13 C 0.5765(2) 0.1282(2) 0.90142(15) 0.0256(5) Uani 1 1 d .
C14 C 0.4727(2) 0.2361(2) 0.89535(15) 0.0263(5) Uani 1 1 d .
C15 C 0.5118(2) 0.2962(2) 0.93635(15) 0.0263(5) Uani 1 1 d .
C16 C 0.6362(2) 0.2233(2) 0.97138(15) 0.0267(5) Uani 1 1 d .
C17 C 0.6769(2) 0.1209(2) 0.94950(15) 0.0260(5) Uani 1 1 d .
C18 C 0.5748(3) 0.0323(2) 0.87334(18) 0.0382(6) Uani 1 1 d .
H18A H 0.5453 -0.0259 0.9286 0.057 Uiso 1 1 calc R
H18B H 0.6604 -0.0097 0.8550 0.057 Uiso 1 1 calc R
H18C H 0.5175 0.0700 0.8181 0.057 Uiso 1 1 calc R
C19 C 0.3362(2) 0.2633(3) 0.87869(18) 0.0407(6) Uani 1 1 d .
H19A H 0.2980 0.2239 0.9403 0.061 Uiso 1 1 calc R
H19B H 0.3317 0.2327 0.8315 0.061 Uiso 1 1 calc R
H19C H 0.2902 0.3509 0.8535 0.061 Uiso 1 1 calc R
C20 C 0.4285(3) 0.4079(2) 0.95356(19) 0.0428(6) Uani 1 1 d .
H20A H 0.3872 0.3842 1.0172 0.064 Uiso 1 1 calc R
H20B H 0.3639 0.4594 0.9026 0.064 Uiso 1 1 calc R
H20C H 0.4803 0.4526 0.9521 0.064 Uiso 1 1 calc R
C21 C 0.7074(3) 0.2423(3) 1.03280(17) 0.0427(7) Uani 1 1 d .
H21A H 0.6856 0.2051 1.1014 0.064 Uiso 1 1 calc R
H21B H 0.6848 0.3292 1.0136 0.064 Uiso 1 1 calc R
H21C H 0.7986 0.2051 1.0237 0.064 Uiso 1 1 calc R
C22 C 0.7967(2) 0.0133(2) 0.98936(17) 0.0403(6) Uani 1 1 d .
H22A H 0.7810 -0.0397 1.0553 0.060 Uiso 1 1 calc R
H22B H 0.8635 0.0410 0.9911 0.060 Uiso 1 1 calc R
H22C H 0.8234 -0.0316 0.9475 0.060 Uiso 1 1 calc R
C23 C 0.4718(2) 0.4626(2) 0.66023(15) 0.0246(5) Uani 1 1 d .
C24 C 0.4821(2) 0.3563(2) 0.65100(15) 0.0272(5) Uani 1 1 d .
C25 C 0.6063(2) 0.3061(2) 0.61962(14) 0.0254(5) Uani 1 1 d .
C26 C 0.6725(2) 0.3847(2) 0.60435(14) 0.0242(5) Uani 1 1 d .
C27 C 0.5881(2) 0.48215(19) 0.62788(14) 0.0232(4) Uani 1 1 d .
C28 C 0.3543(2) 0.5508(2) 0.68422(18) 0.0327(5) Uani 1 1 d .
H28A H 0.3023 0.6054 0.6256 0.049 Uiso 1 1 calc R
H28B H 0.3782 0.5981 0.7083 0.049 Uiso 1 1 calc R
H28C H 0.3058 0.5066 0.7344 0.049 Uiso 1 1 calc R
C29 C 0.3758(2) 0.3173(2) 0.65193(17) 0.0371(6) Uani 1 1 d .
H29A H 0.3361 0.3609 0.5875 0.056 Uiso 1 1 calc R
H29B H 0.3127 0.3353 0.7005 0.056 Uiso 1 1 calc R
H29C H 0.4088 0.2301 0.6683 0.056 Uiso 1 1 calc R
C30 C 0.6514(2) 0.2011(2) 0.59082(17) 0.0343(6) Uani 1 1 d .
H30A H 0.6237 0.2290 0.5244 0.051 Uiso 1 1 calc R
H30B H 0.6161 0.1403 0.6355 0.051 Uiso 1 1 calc R
H30C H 0.7441 0.1654 0.5938 0.051 Uiso 1 1 calc R
C31 C 0.8076(2) 0.3599(2) 0.57086(15) 0.0282(5) Uani 1 1 d .
H31A H 0.8237 0.4366 0.5427 0.034 Uiso 1 1 calc R
H31B H 0.8208 0.3304 0.5188 0.034 Uiso 1 1 calc R
C32 C 0.6107(2) 0.5907(2) 0.62185(15) 0.0243(5) Uani 1 1 d .
H32A H 0.5412 0.6655 0.5846 0.029 Uiso 1 1 calc R
H32B H 0.6910 0.5935 0.5866 0.029 Uiso 1 1 calc R
C33 C 0.6648(2) 0.45409(19) 0.78663(14) 0.0209(4) Uani 1 1 d .
C34 C 0.8845(2) 0.4088(2) 0.82940(16) 0.0254(5) Uani 1 1 d .
C35 C 0.9190(2) 0.4947(2) 0.73167(17) 0.0337(5) Uani 1 1 d .
H35A H 0.8467 0.5712 0.7077 0.050 Uiso 1 1 calc R
H35B H 0.9401 0.4577 0.6845 0.050 Uiso 1 1 calc R
H35C H 0.9920 0.5102 0.7403 0.050 Uiso 1 1 calc R
C36 C 0.8495(2) 0.4695(2) 0.90102(17) 0.0327(5) Uani 1 1 d .
H36A H 0.7785 0.5466 0.8750 0.049 Uiso 1 1 calc R
H36B H 0.9226 0.4843 0.9106 0.049 Uiso 1 1 calc R
H36C H 0.8249 0.4166 0.9634 0.049 Uiso 1 1 calc R
C37 C 0.9951(2) 0.2883(2) 0.86912(18) 0.0332(5) Uani 1 1 d .
H37A H 0.9710 0.2352 0.9316 0.050 Uiso 1 1 calc R
H37B H 1.0687 0.3027 0.8783 0.050 Uiso 1 1 calc R
H37C H 1.0165 0.2499 0.8229 0.050 Uiso 1 1 calc R
C38 C 0.6177(2) 0.58552(19) 0.72381(15) 0.0225(4) Uani 1 1 d .
C39 C 0.5324(2) 0.7994(2) 0.69481(16) 0.0280(5) Uani 1 1 d .
C40 C 0.3954(2) 0.8365(2) 0.6679(2) 0.0390(6) Uani 1 1 d .
H40A H 0.3930 0.7980 0.6259 0.058 Uiso 1 1 calc R
H40B H 0.3587 0.9246 0.6333 0.058 Uiso 1 1 calc R
H40C H 0.3464 0.8106 0.7272 0.058 Uiso 1 1 calc R
C41 C 0.6125(3) 0.8388(2) 0.60425(18) 0.0376(6) Uani 1 1 d .
H41A H 0.6997 0.8141 0.6238 0.056 Uiso 1 1 calc R
H41B H 0.5770 0.9269 0.5694 0.056 Uiso 1 1 calc R
H41C H 0.6120 0.8005 0.5616 0.056 Uiso 1 1 calc R
C42 C 0.5349(3) 0.8600(2) 0.76024(19) 0.0373(6) Uani 1 1 d .
H42A H 0.6226 0.8366 0.7779 0.056 Uiso 1 1 calc R
H42B H 0.4856 0.8342 0.8194 0.056 Uiso 1 1 calc R
H42C H 0.4980 0.9481 0.7254 0.056 Uiso 1 1 calc R
Hf1 Hf 0.645736(8) 0.296543(8) 0.783124(6) 0.01809(3) Uani 1 1 d .
N1 N 0.77370(17) 0.37891(16) 0.82152(12) 0.0213(4) Uani 1 1 d .
N2 N 0.58562(17) 0.66702(16) 0.75625(13) 0.0255(4) Uani 1 1 d .

loop_
_atom_site_aniso_label
_atom_site_aniso_U_11
_atom_site_aniso_U_22
_atom_site_aniso_U_33
_atom_site_aniso_U_23
_atom_site_aniso_U_13
_atom_site_aniso_U_12
C1 0.0235(11) 0.0213(11) 0.0248(10) -0.0106(9) 0.0069(9) -0.0095(9)
C2 0.0228(11) 0.0243(12) 0.0203(10) -0.0089(9) 0.0026(8) -0.0112(9)
C3 0.0211(12) 0.0326(13) 0.0250(10) -0.0139(10) 0.0072(9) -0.0140(10)
C4 0.0275(13) 0.0262(12) 0.0326(11) -0.0109(10) -0.0006(10) -0.0100(10)
C5 0.0265(13) 0.0248(12) 0.0419(13) -0.0165(10) 0.0001(10) -0.0088(10)
C6 0.0432(16) 0.0394(15) 0.0456(14) -0.0211(12) -0.0008(12) -0.0189(13)
C7 0.0348(16) 0.0513(18) 0.095(2) -0.0493(19) 0.0035(16) -0.0067(14)
C8 0.0611(19) 0.0296(14) 0.0509(16) -0.0112(12) -0.0048(14) -0.0226(14)
C9 0.0249(12) 0.0277(12) 0.0364(12) -0.0154(10) 0.0130(10) -0.0116(10)
C10 0.0352(15) 0.0407(15) 0.0507(15) -0.0170(13) 0.0239(12) -0.0189(13)
C11 0.0373(15) 0.0428(15) 0.0432(14) -0.0266(12) 0.0162(12) -0.0146(12)
C12 0.0208(12) 0.0396(15) 0.0519(15) -0.0202(12) 0.0075(11) -0.0098(11)
C13 0.0296(12) 0.0262(12) 0.0209(10) -0.0081(9) 0.0072(9) -0.0142(10)
C14 0.0216(12) 0.0340(13) 0.0212(10) -0.0073(9) 0.0045(9) -0.0140(10)
C15 0.0279(12) 0.0284(12) 0.0212(10) -0.0099(9) 0.0084(9) -0.0123(10)
C16 0.0286(12) 0.0329(13) 0.0208(10) -0.0090(9) 0.0052(9) -0.0175(10)
C17 0.0256(12) 0.0270(12) 0.0201(10) -0.0053(9) 0.0050(9) -0.0108(10)
C18 0.0531(17) 0.0344(14) 0.0339(12) -0.0142(11) 0.0048(12) -0.0239(13)
C19 0.0247(13) 0.0583(18) 0.0330(12) -0.0096(12) 0.0037(10) -0.0201(13)
C20 0.0498(17) 0.0387(15) 0.0361(13) -0.0213(12) 0.0142(12) -0.0111(13)
C21 0.0474(17) 0.0654(19) 0.0269(12) -0.0171(12) 0.0032(11) -0.0347(15)
C22 0.0353(15) 0.0372(15) 0.0282(12) -0.0039(11) -0.0022(11) -0.0028(12)
C23 0.0216(11) 0.0257(12) 0.0214(10) -0.0055(9) -0.0044(8) -0.0062(9)
C24 0.0265(12) 0.0328(13) 0.0210(10) -0.0069(9) -0.0055(9) -0.0115(10)
C25 0.0292(12) 0.0281(12) 0.0188(9) -0.0089(9) -0.0014(9) -0.0103(10)
C26 0.0254(12) 0.0247(11) 0.0182(9) -0.0066(9) -0.0019(8) -0.0062(9)
C27 0.0236(11) 0.0234(11) 0.0172(9) -0.0034(8) -0.0016(8) -0.0080(9)
C28 0.0214(12) 0.0320(13) 0.0365(12) -0.0098(11) -0.0008(10) -0.0056(10)
C29 0.0360(15) 0.0504(16) 0.0327(12) -0.0153(12) -0.0038(11) -0.0232(13)
C30 0.0408(15) 0.0361(14) 0.0293(11) -0.0148(11) -0.0039(11) -0.0137(12)
C31 0.0300(13) 0.0274(12) 0.0212(10) -0.0077(9) 0.0060(9) -0.0093(10)
C32 0.0240(12) 0.0231(11) 0.0212(10) -0.0064(9) 0.0001(9) -0.0070(9)
C33 0.0231(11) 0.0232(11) 0.0175(9) -0.0095(8) 0.0041(8) -0.0097(9)
C34 0.0194(11) 0.0261(12) 0.0319(11) -0.0107(9) -0.0017(9) -0.0098(9)
C35 0.0299(13) 0.0332(13) 0.0394(13) -0.0116(11) 0.0030(10) -0.0173(11)
C36 0.0329(14) 0.0323(13) 0.0389(13) -0.0165(11) -0.0044(11) -0.0133(11)
C37 0.0237(12) 0.0332(13) 0.0381(13) -0.0130(11) -0.0030(10) -0.0063(11)
C38 0.0173(11) 0.0242(11) 0.0244(10) -0.0066(9) 0.0002(8) -0.0094(9)
C39 0.0266(12) 0.0211(11) 0.0344(12) -0.0105(10) -0.0014(10) -0.0069(10)
C40 0.0284(14) 0.0316(14) 0.0546(16) -0.0218(12) -0.0059(12) -0.0013(11)
C41 0.0422(15) 0.0260(13) 0.0394(13) -0.0093(11) 0.0047(11) -0.0133(11)
C42 0.0380(15) 0.0318(13) 0.0482(14) -0.0212(12) 0.0025(12) -0.0139(12)
Hf1 0.01660(5) 0.01967(5) 0.01706(4) -0.00653(3) 0.00174(3) -0.00727(3)
N1 0.0216(9) 0.0219(9) 0.0205(8) -0.0089(7) 0.0018(7) -0.0083(8)
N2 0.0220(10) 0.0239(10) 0.0289(9) -0.0094(8) -0.0003(8) -0.0078(8)

loop_
_atom_type_symbol
_atom_type_description
_atom_type_scat_dispersion_real
_atom_type_scat_dispersion_imag
_atom_type_scat_source
C C 0.0033 0.0016 'International Tables Vol C Tables 4.2.6.8 and 6.1.1.4'
H H 0.0000 0.0000 'International Tables Vol C Tables 4.2.6.8 and 6.1.1.4'
N N 0.0061 0.0033 'International Tables Vol C Tables 4.2.6.8 and 6.1.1.4'
Hf Hf -0.5830 6.1852 'International Tables Vol C Tables 4.2.6.8 and 6.1.1.4'

loop_
_geom_angle_atom_site_label_1
_geom_angle_atom_site_label_2
_geom_angle_atom_site_label_3
_geom_angle
C2 C1 C31 109.96(17)
C2 C1 C9 120.33(18)
C31 C1 C9 111.35(17)
C3 C2 C1 121.65(19)
C3 C2 Hf1 128.21(16)
C1 C2 Hf1 110.13(13)
C2 C3 C4 173.1(2)
C3 C4 C5 130.3(2)
C4 C5 C6 112.4(2)
C4 C5 C8 109.4(2)
C6 C5 C8 108.5(2)
C4 C5 C7 108.7(2)
C6 C5 C7 108.8(2)
C8 C5 C7 108.9(2)
C12 C9 C11 109.3(2)
C12 C9 C10 106.9(2)
C11 C9 C10 108.6(2)
C12 C9 C1 110.49(18)
C11 C9 C1 113.00(19)
C10 C9 C1 108.37(19)
C17 C13 C14 107.40(19)
C17 C13 C18 126.1(2)
C14 C13 C18 126.1(2)
C17 C13 Hf1 75.64(12)
C14 C13 Hf1 74.97(12)
C18 C13 Hf1 120.90(14)
C15 C14 C13 107.8(2)
C15 C14 C19 123.7(2)
C13 C14 C19 126.0(2)
C15 C14 Hf1 75.04(12)
C13 C14 Hf1 72.13(12)
C19 C14 Hf1 132.74(15)
C16 C15 C14 107.9(2)
C16 C15 C20 125.6(2)
C14 C15 C20 125.9(2)
C16 C15 Hf1 75.53(12)
C14 C15 Hf1 72.61(12)
C20 C15 Hf1 124.86(15)
C17 C16 C15 108.6(2)
C17 C16 C21 125.0(2)
C15 C16 C21 126.0(2)
C17 C16 Hf1 72.15(12)
C15 C16 Hf1 72.82(12)
C21 C16 Hf1 126.95(15)
C16 C17 C13 108.2(2)
C16 C17 C22 123.6(2)
C13 C17 C22 127.2(2)
C16 C17 Hf1 76.19(12)
C13 C17 Hf1 71.68(12)
C22 C17 Hf1 127.28(15)
C24 C23 C27 107.78(19)
C24 C23 C28 126.9(2)
C27 C23 C28 124.7(2)
C24 C23 Hf1 77.15(12)
C27 C23 Hf1 71.32(11)
C28 C23 Hf1 124.44(14)
C25 C24 C23 108.12(19)
C25 C24 C29 123.9(2)
C23 C24 C29 126.7(2)
C25 C24 Hf1 70.68(12)
C23 C24 Hf1 71.25(12)
C29 C24 Hf1 133.81(15)
C24 C25 C26 108.3(2)
C24 C25 C30 124.8(2)
C26 C25 C30 126.1(2)
C24 C25 Hf1 77.81(12)
C26 C25 Hf1 70.63(11)
C30 C25 Hf1 125.69(15)
C27 C26 C25 107.40(19)
C27 C26 C31 129.4(2)
C25 C26 C31 123.2(2)
C27 C26 Hf1 74.57(11)
C25 C26 Hf1 76.29(12)
C31 C26 Hf1 114.45(13)
C26 C27 C23 108.29(19)
C26 C27 C32 128.4(2)
C23 C27 C32 123.3(2)
C26 C27 Hf1 72.40(12)
C23 C27 Hf1 76.03(12)
C32 C27 Hf1 117.64(13)
C26 C31 C1 113.36(17)
C27 C32 C38 111.32(17)
N1 C33 C38 132.46(19)
N1 C33 Hf1 83.40(13)
C38 C33 Hf1 133.97(14)
N1 C34 C36 108.40(18)
N1 C34 C37 106.34(18)
C36 C34 C37 110.07(19)
N1 C34 C35 112.55(17)
C36 C34 C35 108.47(19)
C37 C34 C35 110.97(19)
N2 C38 C33 123.38(19)
N2 C38 C32 132.53(19)
C33 C38 C32 103.94(17)
N2 C39 C40 110.22(19)
N2 C39 C42 104.67(18)
C40 C39 C42 109.0(2)
N2 C39 C41 112.90(19)
C40 C39 C41 111.3(2)
C42 C39 C41 108.45(19)
C33 Hf1 C2 108.82(7)
C33 Hf1 N1 31.78(7)
C2 Hf1 N1 83.53(6)
C33 Hf1 C26 88.23(7)
C2 Hf1 C26 69.04(7)
N1 Hf1 C26 96.94(6)
C33 Hf1 C13 135.23(7)
C2 Hf1 C13 99.01(7)
N1 Hf1 C13 125.42(6)
C26 Hf1 C13 135.16(7)
C33 Hf1 C27 65.23(7)
C2 Hf1 C27 99.24(7)
N1 Hf1 C27 87.49(6)
C26 Hf1 C27 33.03(7)
C13 Hf1 C27 143.88(7)
C33 Hf1 C14 112.59(8)
C2 Hf1 C14 131.76(7)
N1 Hf1 C14 122.46(6)
C26 Hf1 C14 134.40(7)
C13 Hf1 C14 32.90(7)
C27 Hf1 C14 119.79(7)
C33 Hf1 C17 112.81(7)
C2 Hf1 C17 88.15(7)
N1 Hf1 C17 93.75(7)
C26 Hf1 C17 153.40(7)
C13 Hf1 C17 32.69(7)
C27 Hf1 C17 172.59(7)
C14 Hf1 C17 53.65(7)
C33 Hf1 C25 118.35(7)
C2 Hf1 C25 73.89(7)
N1 Hf1 C25 129.70(6)
C26 Hf1 C25 33.09(7)
C13 Hf1 C25 102.49(7)
C27 Hf1 C25 54.03(7)
C14 Hf1 C25 105.72(7)
C17 Hf1 C25 128.78(7)
C33 Hf1 C23 81.59(7)
C2 Hf1 C23 122.29(7)
N1 Hf1 C23 111.50(6)
C26 Hf1 C23 54.35(7)
C13 Hf1 C23 112.30(7)
C27 Hf1 C23 32.65(7)
C14 Hf1 C23 87.73(7)
C17 Hf1 C23 141.32(7)
C25 Hf1 C23 53.25(7)
C33 Hf1 C15 83.10(7)
C2 Hf1 C15 140.36(7)
N1 Hf1 C15 90.39(7)
C26 Hf1 C15 150.52(7)
C13 Hf1 C15 54.01(7)
C27 Hf1 C15 119.65(7)
C14 Hf1 C15 32.35(7)
C17 Hf1 C15 53.09(7)
C25 Hf1 C15 134.51(7)
C23 Hf1 C15 96.41(7)
C33 Hf1 C16 83.88(7)
C2 Hf1 C16 110.17(7)
N1 Hf1 C16 74.44(6)
C26 Hf1 C16 171.32(7)
C13 Hf1 C16 53.35(7)
C27 Hf1 C16 142.98(7)
C14 Hf1 C16 52.89(7)
C17 Hf1 C16 31.67(7)
C25 Hf1 C16 155.59(7)
C23 Hf1 C16 127.51(7)
C15 Hf1 C16 31.64(7)
C33 N1 C34 126.64(18)
C33 N1 Hf1 64.81(12)
C34 N1 Hf1 162.21(14)
C38 N2 C39 124.02(18)

loop_
_geom_bond_atom_site_label_1
_geom_bond_atom_site_label_2
_geom_bond_distance
C1 C2 1.555(3)
C1 C31 1.556(3)
C1 C9 1.571(3)
C2 C3 1.301(3)
C2 Hf1 2.383(2)
C3 C4 1.329(3)
C4 C5 1.518(3)
C5 C6 1.528(3)
C5 C8 1.532(3)
C5 C7 1.532(4)
C9 C12 1.529(3)
C9 C11 1.534(3)
C9 C10 1.542(3)
C13 C17 1.421(3)
C13 C14 1.425(3)
C13 C18 1.503(3)
C13 Hf1 2.498(2)
C14 C15 1.421(3)
C14 C19 1.505(3)
C14 Hf1 2.534(2)
C15 C16 1.409(3)
C15 C20 1.508(3)
C15 Hf1 2.566(2)
C16 C17 1.406(3)
C16 C21 1.496(3)
C16 Hf1 2.600(2)
C17 C22 1.507(3)
C17 Hf1 2.549(2)
C23 C24 1.419(3)
C23 C27 1.426(3)
C23 C28 1.503(3)
C23 Hf1 2.565(2)
C24 C25 1.412(3)
C24 C29 1.498(3)
C24 Hf1 2.641(2)
C25 C26 1.433(3)
C25 C30 1.498(3)
C25 Hf1 2.550(2)
C26 C27 1.416(3)
C26 C31 1.499(3)
C26 Hf1 2.476(2)
C27 C32 1.511(3)
C27 Hf1 2.504(2)
C32 C38 1.540(3)
C33 N1 1.274(3)
C33 C38 1.485(3)
C33 Hf1 2.190(2)
C34 N1 1.510(3)
C34 C36 1.528(3)
C34 C37 1.528(3)
C34 C35 1.533(3)
C38 N2 1.268(3)
C39 N2 1.493(3)
C39 C40 1.526(3)
C39 C42 1.531(3)
C39 C41 1.531(3)
Hf1 N1 2.4036(17)
